data_4332232
loop_
_publ_author_name
'Jones, Cameron'
'Mills, David P.'
'Platts, Jamie A.'
'Rose, Richard P.'

_publ_section_title
;
 Synthesis, Structural Characterization, and Theoretical Studies of
 Complexes of Magnesium and Calcium with Gallium Heterocycles
;
_journal_issue 8
_journal_name_full 'Inorganic Chemistry'
_journal_page_first 3146
_journal_page_last 3148
_journal_paper_doi 10.1021/ic060136j
_journal_volume 45
_journal_year 2006
_chemical_formula_sum 'C64 H96 Ga2 Mg N4 O3'
_chemical_formula_weight 1133.20
_chemical_name_systematic
; 
 ? 
;
_space_group_IT_number 19
_symmetry_cell_setting orthorhombic
_symmetry_space_group_name_Hall 'P 2ac 2ab'
_symmetry_space_group_name_H-M 'P 21 21 21'
_atom_sites_solution_hydrogens geom
_atom_sites_solution_primary direct
_atom_sites_solution_secondary difmap
_audit_creation_method SHELXL-97
_cell_angle_alpha 90.00
_cell_angle_beta 90.00
_cell_angle_gamma 90.00
_cell_formula_units_Z 4
_cell_length_a 18.143(4)
_cell_length_b 18.443(4)
_cell_length_c 18.906(4)
_cell_measurement_temperature 150(2)
_cell_volume 6326(2)
_computing_structure_refinement 'SHELXL-97 (Sheldrick, 1997)'
_computing_structure_solution 'SHELXS-97 (Sheldrick, 1990)'
_diffrn_ambient_temperature 150(2)
_diffrn_measured_fraction_theta_full 0.990
_diffrn_measured_fraction_theta_max 0.990
_diffrn_measurement_device_type 'Nonius Kappa CCD'
_diffrn_radiation_monochromator graphite
_diffrn_radiation_source 'fine-focus sealed tube'
_diffrn_radiation_type MoK\a
_diffrn_radiation_wavelength 0.71073
_diffrn_reflns_av_R_equivalents 0.0695
_diffrn_reflns_av_sigmaI/netI 0.0743
_diffrn_reflns_limit_h_max 21
_diffrn_reflns_limit_h_min -20
_diffrn_reflns_limit_k_max 22
_diffrn_reflns_limit_k_min -22
_diffrn_reflns_limit_l_max 23
_diffrn_reflns_limit_l_min -21
_diffrn_reflns_number 40218
_diffrn_reflns_theta_full 26.02
_diffrn_reflns_theta_max 26.02
_diffrn_reflns_theta_min 3.09
_exptl_absorpt_coefficient_mu 0.907
_exptl_absorpt_correction_T_max 0.820
_exptl_absorpt_correction_T_min 0.760
_exptl_absorpt_correction_type multi-scan
_exptl_absorpt_process_details 'Sortav (Blessing, 1995)'
_exptl_crystal_colour orange
_exptl_crystal_density_diffrn 1.190
_exptl_crystal_density_method 'not measured'
_exptl_crystal_description block
_exptl_crystal_F_000 2424
_exptl_crystal_size_max 0.30
_exptl_crystal_size_mid 0.25
_exptl_crystal_size_min 0.20
_refine_diff_density_max 0.594
_refine_diff_density_min -0.340
_refine_diff_density_rms 0.062
_refine_ls_abs_structure_details 'Flack H D (1983), Acta Cryst. A39, 876-881'
_refine_ls_abs_structure_Flack 0.000(11)
_refine_ls_extinction_method none
_refine_ls_goodness_of_fit_ref 1.019
_refine_ls_hydrogen_treatment constr
_refine_ls_matrix_type full
_refine_ls_number_parameters 683
_refine_ls_number_reflns 12249
_refine_ls_number_restraints 30
_refine_ls_restrained_S_all 1.043
_refine_ls_R_factor_all 0.0814
_refine_ls_R_factor_gt 0.0533
_refine_ls_shift/su_max 0.003
_refine_ls_shift/su_mean 0.000
_refine_ls_structure_factor_coef Fsqd
_refine_ls_weighting_details 'calc w=1/[\s^2^(Fo^2^)+(0.0416P)^2^+5.3357P] where P=(Fo^2^+2Fc^2^)/3'
_refine_ls_weighting_scheme calc
_refine_ls_wR_factor_gt 0.1036
_refine_ls_wR_factor_ref 0.1146
_reflns_number_gt 9411
_reflns_number_total 12249
_reflns_threshold_expression >2sigma(I)
_cod_data_source_file ic060136jsup1.cif
_cod_data_source_block compound2
_cod_original_sg_symbol_H-M P2(1)2(1)2(1)
_cod_database_code 4332232

loop_
_symmetry_equiv_pos_as_xyz
'x, y, z'
'-x+1/2, -y, z+1/2'
'x+1/2, -y+1/2, -z'
'-x, y+1/2, -z+1/2'

loop_
_atom_site_label
_atom_site_type_symbol
_atom_site_fract_x
_atom_site_fract_y
_atom_site_fract_z
_atom_site_U_iso_or_equiv
_atom_site_adp_type
_atom_site_occupancy
_atom_site_symmetry_multiplicity
_atom_site_calc_flag
_atom_site_refinement_flags
Ga1 Ga 0.87321(3) 0.81315(2) 0.28981(2) 0.03260(12) Uani 1 1 d .
Ga2 Ga 0.70724(2) 0.67969(3) 0.13397(2) 0.03053(12) Uani 1 1 d .
Mg1 Mg 0.80578(7) 0.69092(8) 0.24234(7) 0.0318(3) Uani 1 1 d .
O1 O 0.83273(17) 0.59541(16) 0.29206(18) 0.0415(8) Uani 1 1 d .
O2 O 0.72290(17) 0.69590(19) 0.32238(15) 0.0468(8) Uani 1 1 d .
O3 O 0.89867(16) 0.66477(15) 0.17575(16) 0.0368(7) Uani 1 1 d .
N1 N 0.88827(19) 0.91453(17) 0.27162(19) 0.0329(9) Uani 1 1 d .
N2 N 0.95486(18) 0.82354(18) 0.35344(17) 0.0319(8) Uani 1 1 d .
N3 N 0.7025(2) 0.64148(18) 0.03945(18) 0.0333(8) Uani 1 1 d .
N4 N 0.60738(18) 0.70830(18) 0.11639(18) 0.0327(9) Uani 1 1 d .
C1 C 0.9484(2) 0.9398(2) 0.3100(2) 0.0387(11) Uani 1 1 d .
H1 H 0.9641 0.9888 0.3063 0.046 Uiso 1 1 calc R
C2 C 0.9832(2) 0.8933(2) 0.3519(2) 0.0365(11) Uani 1 1 d .
H2 H 1.0249 0.9070 0.3792 0.044 Uiso 1 1 calc R
C3 C 0.8370(2) 0.9668(2) 0.2442(3) 0.0355(11) Uani 1 1 d .
C4 C 0.7961(3) 1.0097(2) 0.2915(3) 0.0385(10) Uani 1 1 d .
C5 C 0.7485(3) 1.0619(2) 0.2647(3) 0.0413(12) Uani 1 1 d .
H5 H 0.7209 1.0913 0.2963 0.050 Uiso 1 1 calc R
C6 C 0.7410(3) 1.0715(2) 0.1931(3) 0.0447(13) Uani 1 1 d .
H6 H 0.7089 1.1080 0.1755 0.054 Uiso 1 1 calc R
C7 C 0.7797(3) 1.0285(2) 0.1469(3) 0.0459(13) Uani 1 1 d .
H7 H 0.7734 1.0352 0.0974 0.055 Uiso 1 1 calc R
C8 C 0.8280(3) 0.9753(2) 0.1710(3) 0.0409(12) Uani 1 1 d .
C9 C 0.7986(3) 0.9959(3) 0.3709(3) 0.0450(12) Uani 1 1 d .
H9 H 0.8423 0.9642 0.3803 0.054 Uiso 1 1 calc R
C10 C 0.7312(4) 0.9549(4) 0.3949(3) 0.079(2) Uani 1 1 d .
H10A H 0.7366 0.9417 0.4448 0.118 Uiso 1 1 calc R
H10B H 0.7256 0.9109 0.3664 0.118 Uiso 1 1 calc R
H10C H 0.6875 0.9856 0.3890 0.118 Uiso 1 1 calc R
C11 C 0.8080(4) 1.0636(4) 0.4144(3) 0.082(2) Uani 1 1 d .
H11A H 0.8525 1.0893 0.3991 0.123 Uiso 1 1 calc R
H11B H 0.8127 1.0505 0.4645 0.123 Uiso 1 1 calc R
H11C H 0.7650 1.0950 0.4080 0.123 Uiso 1 1 calc R
C12 C 0.8678(3) 0.9258(3) 0.1192(3) 0.0540(14) Uani 1 1 d .
H12 H 0.9051 0.8969 0.1459 0.065 Uiso 1 1 calc R
C13 C 0.9076(4) 0.9677(4) 0.0607(3) 0.089(2) Uani 1 1 d .
H13A H 0.8713 0.9919 0.0305 0.133 Uiso 1 1 calc R
H13B H 0.9369 0.9340 0.0322 0.133 Uiso 1 1 calc R
H13C H 0.9402 1.0041 0.0820 0.133 Uiso 1 1 calc R
C14 C 0.8122(4) 0.8734(4) 0.0858(4) 0.089(2) Uani 1 1 d .
H14A H 0.7927 0.8409 0.1223 0.133 Uiso 1 1 calc R
H14B H 0.8368 0.8446 0.0491 0.133 Uiso 1 1 calc R
H14C H 0.7717 0.9010 0.0647 0.133 Uiso 1 1 calc R
C15 C 0.9814(2) 0.7706(2) 0.4016(2) 0.0326(10) Uani 1 1 d .
C16 C 1.0394(3) 0.7244(2) 0.3820(2) 0.0376(11) Uani 1 1 d .
C17 C 1.0596(3) 0.6678(3) 0.4276(3) 0.0466(13) Uani 1 1 d .
H17 H 1.0990 0.6365 0.4149 0.056 Uiso 1 1 calc R
C18 C 1.0234(3) 0.6572(3) 0.4900(3) 0.0500(14) Uani 1 1 d .
H18 H 1.0365 0.6175 0.5194 0.060 Uiso 1 1 calc R
C19 C 0.9681(3) 0.7037(3) 0.5103(3) 0.0493(14) Uani 1 1 d .
H19 H 0.9438 0.6957 0.5541 0.059 Uiso 1 1 calc R
C20 C 0.9469(3) 0.7624(3) 0.4682(2) 0.0397(11) Uani 1 1 d .
C21 C 1.0818(3) 0.7361(3) 0.3141(3) 0.0484(13) Uani 1 1 d .
H21 H 1.0580 0.7769 0.2877 0.058 Uiso 1 1 calc R
C22 C 1.1616(3) 0.7580(4) 0.3308(3) 0.0768(19) Uani 1 1 d .
H22A H 1.1616 0.8019 0.3599 0.115 Uiso 1 1 calc R
H22B H 1.1880 0.7674 0.2865 0.115 Uiso 1 1 calc R
H22C H 1.1860 0.7186 0.3565 0.115 Uiso 1 1 calc R
C23 C 1.0821(3) 0.6696(3) 0.2665(3) 0.0614(16) Uani 1 1 d .
H23A H 1.1057 0.6291 0.2913 0.092 Uiso 1 1 calc R
H23B H 1.1095 0.6804 0.2231 0.092 Uiso 1 1 calc R
H23C H 1.0313 0.6564 0.2545 0.092 Uiso 1 1 calc R
C24 C 0.8889(3) 0.8150(3) 0.4932(2) 0.0510(13) Uani 1 1 d .
H24 H 0.8620 0.8334 0.4506 0.061 Uiso 1 1 calc R
C25 C 0.9252(4) 0.8808(3) 0.5303(4) 0.080(2) Uani 1 1 d .
H25A H 0.9502 0.8645 0.5734 0.121 Uiso 1 1 calc R
H25B H 0.8873 0.9164 0.5426 0.121 Uiso 1 1 calc R
H25C H 0.9613 0.9030 0.4984 0.121 Uiso 1 1 calc R
C26 C 0.8317(3) 0.7825(4) 0.5439(3) 0.0666(17) Uani 1 1 d .
H26A H 0.8106 0.7386 0.5229 0.100 Uiso 1 1 calc R
H26B H 0.7924 0.8179 0.5523 0.100 Uiso 1 1 calc R
H26C H 0.8555 0.7702 0.5888 0.100 Uiso 1 1 calc R
C27 C 0.6343(3) 0.6550(2) 0.0085(2) 0.0377(11) Uani 1 1 d .
H27 H 0.6237 0.6412 -0.0388 0.045 Uiso 1 1 calc R
C28 C 0.5847(2) 0.6884(3) 0.0489(2) 0.0386(10) Uani 1 1 d .
H28 H 0.5362 0.6981 0.0325 0.046 Uiso 1 1 calc R
C29 C 0.7555(3) 0.6004(2) 0.0007(2) 0.0363(11) Uani 1 1 d .
C30 C 0.7952(3) 0.6326(2) -0.0551(2) 0.0408(11) Uani 1 1 d .
C31 C 0.8446(3) 0.5905(3) -0.0933(3) 0.0501(14) Uani 1 1 d .
H31 H 0.8705 0.6115 -0.1318 0.060 Uiso 1 1 calc R
C32 C 0.8566(3) 0.5190(3) -0.0765(3) 0.0542(15) Uani 1 1 d .
H32 H 0.8901 0.4908 -0.1036 0.065 Uiso 1 1 calc R
C33 C 0.8195(3) 0.4881(3) -0.0196(3) 0.0536(14) Uani 1 1 d .
H33 H 0.8303 0.4396 -0.0063 0.064 Uiso 1 1 calc R
C34 C 0.7669(3) 0.5270(2) 0.0183(3) 0.0437(12) Uani 1 1 d .
C35 C 0.7859(3) 0.7123(3) -0.0735(2) 0.0436(12) Uani 1 1 d .
H35 H 0.7546 0.7352 -0.0361 0.052 Uiso 1 1 calc R
C36 C 0.8600(3) 0.7519(3) -0.0749(3) 0.0522(13) Uani 1 1 d .
H36A H 0.8858 0.7440 -0.0301 0.078 Uiso 1 1 calc R
H36B H 0.8516 0.8040 -0.0817 0.078 Uiso 1 1 calc R
H36C H 0.8900 0.7332 -0.1139 0.078 Uiso 1 1 calc R
C37 C 0.7471(3) 0.7228(3) -0.1455(3) 0.0638(16) Uani 1 1 d .
H37A H 0.7421 0.7747 -0.1555 0.096 Uiso 1 1 calc R
H37B H 0.6981 0.7004 -0.1438 0.096 Uiso 1 1 calc R
H37C H 0.7765 0.6998 -0.1828 0.096 Uiso 1 1 calc R
C38 C 0.7231(3) 0.4911(2) 0.0768(3) 0.0491(14) Uani 1 1 d .
H38 H 0.7167 0.5283 0.1147 0.059 Uiso 1 1 calc R
C39 C 0.7612(4) 0.4272(3) 0.1106(3) 0.0739(19) Uani 1 1 d .
H39A H 0.7638 0.3871 0.0767 0.111 Uiso 1 1 calc R
H39B H 0.7335 0.4118 0.1525 0.111 Uiso 1 1 calc R
H39C H 0.8112 0.4412 0.1246 0.111 Uiso 1 1 calc R
C40 C 0.6450(3) 0.4695(3) 0.0522(4) 0.0726(18) Uani 1 1 d .
H40A H 0.6487 0.4332 0.0146 0.109 Uiso 1 1 calc R
H40B H 0.6193 0.5125 0.0342 0.109 Uiso 1 1 calc R
H40C H 0.6175 0.4493 0.0922 0.109 Uiso 1 1 calc R
C41 C 0.5521(2) 0.7286(3) 0.1661(2) 0.0365(11) Uani 1 1 d .
C42 C 0.5428(3) 0.8024(3) 0.1841(3) 0.0464(13) Uani 1 1 d .
C43 C 0.4885(3) 0.8188(4) 0.2339(3) 0.0576(14) Uani 1 1 d .
H43 H 0.4820 0.8679 0.2477 0.069 Uiso 1 1 calc R
C44 C 0.4448(3) 0.7677(4) 0.2634(3) 0.0626(16) Uani 1 1 d .
H44 H 0.4078 0.7812 0.2963 0.075 Uiso 1 1 calc R
C45 C 0.4543(3) 0.6965(4) 0.2457(3) 0.0568(15) Uani 1 1 d .
H45 H 0.4235 0.6608 0.2668 0.068 Uiso 1 1 calc R
C46 C 0.5080(2) 0.6750(3) 0.1975(2) 0.0443(12) Uani 1 1 d .
C47 C 0.5915(3) 0.8591(3) 0.1533(4) 0.0631(17) Uani 1 1 d .
H47 H 0.6336 0.8336 0.1300 0.076 Uiso 1 1 calc R
C48 C 0.5557(6) 0.9037(6) 0.0991(5) 0.149(4) Uani 1 1 d U
H48A H 0.5362 0.8724 0.0617 0.223 Uiso 1 1 calc R
H48B H 0.5918 0.9373 0.0788 0.223 Uiso 1 1 calc R
H48C H 0.5153 0.9313 0.1205 0.223 Uiso 1 1 calc R
C49 C 0.6231(7) 0.9085(6) 0.2067(7) 0.180(5) Uani 1 1 d U
H49A H 0.5842 0.9398 0.2257 0.270 Uiso 1 1 calc R
H49B H 0.6614 0.9385 0.1847 0.270 Uiso 1 1 calc R
H49C H 0.6448 0.8801 0.2452 0.270 Uiso 1 1 calc R
C50 C 0.5210(3) 0.5951(3) 0.1813(3) 0.0554(15) Uani 1 1 d .
H50 H 0.5565 0.5927 0.1409 0.066 Uiso 1 1 calc R
C51 C 0.4519(4) 0.5560(4) 0.1585(4) 0.087(2) Uani 1 1 d .
H51A H 0.4157 0.5573 0.1969 0.130 Uiso 1 1 calc R
H51B H 0.4638 0.5055 0.1472 0.130 Uiso 1 1 calc R
H51C H 0.4313 0.5798 0.1166 0.130 Uiso 1 1 calc R
C52 C 0.5584(4) 0.5589(4) 0.2449(4) 0.093(2) Uani 1 1 d .
H52A H 0.5257 0.5618 0.2861 0.139 Uiso 1 1 calc R
H52B H 0.6047 0.5840 0.2553 0.139 Uiso 1 1 calc R
H52C H 0.5685 0.5080 0.2339 0.139 Uiso 1 1 calc R
C53 C 0.8966(3) 0.5809(3) 0.3357(3) 0.0604(16) Uani 1 1 d .
H53A H 0.8927 0.6069 0.3814 0.072 Uiso 1 1 calc R
H53B H 0.9422 0.5967 0.3114 0.072 Uiso 1 1 calc R
C54 C 0.8973(6) 0.5005(4) 0.3473(4) 0.111(3) Uani 1 1 d .
H54A H 0.9436 0.4793 0.3289 0.133 Uiso 1 1 calc R
H54B H 0.8937 0.4895 0.3985 0.133 Uiso 1 1 calc R
C55 C 0.8358(4) 0.4712(4) 0.3108(5) 0.106(3) Uani 1 1 d U
H55A H 0.8078 0.4385 0.3425 0.127 Uiso 1 1 calc R
H55B H 0.8528 0.4426 0.2696 0.127 Uiso 1 1 calc R
C56 C 0.7891(3) 0.5301(2) 0.2874(3) 0.0591(14) Uani 1 1 d .
H56A H 0.7728 0.5219 0.2381 0.071 Uiso 1 1 calc R
H56B H 0.7450 0.5339 0.3180 0.071 Uiso 1 1 calc R
C57 C 0.6602(4) 0.7384(5) 0.3160(4) 0.105(3) Uani 1 1 d U
H57A H 0.6288 0.7213 0.2765 0.126 Uiso 1 1 calc R
H57B H 0.6732 0.7898 0.3078 0.126 Uiso 1 1 calc R
C58 C 0.6218(5) 0.7288(6) 0.3859(5) 0.135(3) Uani 1 1 d U
H58A H 0.5897 0.7710 0.3960 0.163 Uiso 1 1 calc R
H58B H 0.5910 0.6845 0.3854 0.163 Uiso 1 1 calc R
C59 C 0.6748(5) 0.7233(5) 0.4351(4) 0.103(3) Uani 1 1 d .
H59A H 0.6585 0.6926 0.4751 0.123 Uiso 1 1 calc R
H59B H 0.6887 0.7717 0.4535 0.123 Uiso 1 1 calc R
C60 C 0.7387(4) 0.6885(4) 0.3961(3) 0.0720(18) Uani 1 1 d .
H60A H 0.7855 0.7133 0.4080 0.086 Uiso 1 1 calc R
H60B H 0.7431 0.6367 0.4091 0.086 Uiso 1 1 calc R
C61 C 0.9070(3) 0.5930(3) 0.1448(3) 0.0473(13) Uani 1 1 d .
H61A H 0.8583 0.5725 0.1324 0.057 Uiso 1 1 calc R
H61B H 0.9317 0.5599 0.1785 0.057 Uiso 1 1 calc R
C62 C 0.9531(3) 0.6027(3) 0.0798(3) 0.0637(16) Uani 1 1 d .
H62A H 0.9895 0.5630 0.0754 0.076 Uiso 1 1 calc R
H62B H 0.9218 0.6034 0.0369 0.076 Uiso 1 1 calc R
C63 C 0.9908(3) 0.6735(3) 0.0894(3) 0.0658(16) Uani 1 1 d .
H63A H 1.0011 0.6969 0.0433 0.079 Uiso 1 1 calc R
H63B H 1.0376 0.6678 0.1158 0.079 Uiso 1 1 calc R
C64 C 0.9355(3) 0.7164(3) 0.1314(3) 0.0620(16) Uani 1 1 d .
H64A H 0.9605 0.7538 0.1604 0.074 Uiso 1 1 calc R
H64B H 0.8999 0.7407 0.0996 0.074 Uiso 1 1 calc R

loop_
_atom_site_aniso_label
_atom_site_aniso_U_11
_atom_site_aniso_U_22
_atom_site_aniso_U_33
_atom_site_aniso_U_23
_atom_site_aniso_U_13
_atom_site_aniso_U_12
Ga1 0.0408(3) 0.0257(2) 0.0313(2) -0.0011(2) -0.0066(2) -0.0013(2)
Ga2 0.0281(2) 0.0320(2) 0.0315(2) -0.0040(2) -0.0027(2) -0.0030(2)
Mg1 0.0345(8) 0.0305(7) 0.0305(7) -0.0016(6) -0.0046(6) -0.0019(7)
O1 0.0449(19) 0.0339(17) 0.0457(19) 0.0069(16) -0.0056(17) -0.0039(15)
O2 0.0416(19) 0.066(2) 0.0327(17) -0.0074(16) -0.0009(15) 0.0068(18)
O3 0.0366(17) 0.0328(17) 0.0411(17) -0.0011(13) 0.0012(14) 0.0002(13)
N1 0.036(2) 0.0233(17) 0.039(2) 0.0021(15) -0.0044(18) -0.0025(16)
N2 0.0391(19) 0.0254(18) 0.0312(19) -0.0034(16) -0.0071(16) -0.0010(17)
N3 0.037(2) 0.0306(18) 0.032(2) -0.0054(15) -0.0037(18) -0.0050(18)
N4 0.0258(19) 0.035(2) 0.037(2) -0.0028(15) -0.0044(17) -0.0039(15)
C1 0.037(3) 0.025(2) 0.054(3) 0.004(2) -0.004(2) -0.007(2)
C2 0.029(2) 0.038(3) 0.043(3) -0.002(2) -0.003(2) -0.003(2)
C3 0.040(3) 0.020(2) 0.047(3) 0.0024(19) -0.002(2) -0.005(2)
C4 0.036(3) 0.035(2) 0.045(3) 0.002(2) 0.001(3) -0.003(2)
C5 0.035(3) 0.036(3) 0.053(3) 0.001(2) 0.002(2) 0.005(2)
C6 0.045(3) 0.030(2) 0.059(3) 0.005(2) -0.012(3) 0.005(2)
C7 0.058(3) 0.037(3) 0.043(3) 0.011(2) -0.014(3) -0.002(2)
C8 0.052(3) 0.030(3) 0.040(3) 0.000(2) -0.009(2) -0.001(2)
C9 0.043(3) 0.052(3) 0.040(3) 0.004(2) 0.004(3) 0.002(3)
C10 0.077(5) 0.098(5) 0.061(4) 0.023(4) 0.005(4) -0.020(4)
C11 0.118(6) 0.075(4) 0.053(4) -0.009(3) 0.005(4) -0.007(4)
C12 0.080(4) 0.043(3) 0.039(3) 0.001(2) -0.016(3) 0.010(3)
C13 0.133(6) 0.073(5) 0.061(4) 0.007(3) 0.016(4) 0.034(5)
C14 0.126(6) 0.070(4) 0.070(5) -0.024(4) -0.019(4) 0.009(4)
C15 0.035(3) 0.028(2) 0.035(2) -0.0016(19) -0.006(2) -0.005(2)
C16 0.038(3) 0.035(2) 0.040(3) -0.001(2) -0.006(2) 0.007(2)
C17 0.044(3) 0.038(3) 0.058(3) -0.001(2) -0.002(3) 0.009(2)
C18 0.067(4) 0.041(3) 0.042(3) 0.006(2) -0.018(3) 0.008(3)
C19 0.064(4) 0.054(3) 0.031(3) 0.001(2) -0.006(3) -0.003(3)
C20 0.044(3) 0.045(3) 0.030(3) -0.003(2) -0.009(2) 0.001(2)
C21 0.046(3) 0.044(3) 0.055(3) 0.007(2) 0.004(3) 0.013(2)
C22 0.073(4) 0.085(5) 0.072(4) -0.012(4) 0.014(3) -0.030(4)
C23 0.047(3) 0.084(4) 0.053(3) -0.018(3) 0.002(3) -0.010(3)
C24 0.060(3) 0.062(3) 0.031(2) -0.008(3) 0.003(2) 0.013(3)
C25 0.095(5) 0.066(4) 0.079(5) -0.021(4) 0.021(4) 0.010(4)
C26 0.068(4) 0.086(4) 0.047(3) -0.008(3) 0.006(3) 0.013(3)
C27 0.039(3) 0.043(3) 0.031(2) -0.0046(19) -0.009(2) -0.004(2)
C28 0.035(2) 0.043(3) 0.039(2) 0.002(2) -0.009(2) -0.001(2)
C29 0.041(3) 0.037(3) 0.031(2) -0.008(2) -0.009(2) 0.005(2)
C30 0.046(3) 0.043(3) 0.034(3) -0.010(2) -0.006(3) -0.002(3)
C31 0.052(3) 0.060(4) 0.038(3) -0.010(3) -0.002(3) 0.003(3)
C32 0.057(4) 0.053(3) 0.052(3) -0.022(3) 0.000(3) 0.017(3)
C33 0.071(4) 0.038(3) 0.051(3) -0.012(3) -0.014(3) 0.012(3)
C34 0.060(3) 0.035(3) 0.036(3) -0.010(2) -0.009(2) 0.000(2)
C35 0.048(3) 0.048(3) 0.034(3) -0.003(2) 0.005(2) 0.003(2)
C36 0.058(3) 0.052(3) 0.047(3) -0.003(2) 0.009(3) -0.010(3)
C37 0.072(4) 0.056(3) 0.063(4) 0.008(3) -0.016(3) -0.002(3)
C38 0.074(4) 0.028(2) 0.045(3) -0.002(2) -0.012(3) -0.001(3)
C39 0.120(6) 0.041(3) 0.060(4) 0.000(3) -0.011(4) 0.001(3)
C40 0.085(5) 0.055(4) 0.077(4) 0.003(3) 0.000(4) -0.017(3)
C41 0.024(2) 0.050(3) 0.036(3) -0.003(2) -0.008(2) 0.000(2)
C42 0.030(3) 0.055(3) 0.054(3) -0.016(2) -0.006(2) 0.000(2)
C43 0.039(3) 0.080(4) 0.054(3) -0.025(3) -0.008(3) 0.009(3)
C44 0.046(3) 0.102(5) 0.041(3) 0.001(3) 0.009(3) 0.010(4)
C45 0.039(3) 0.087(5) 0.045(3) 0.022(3) 0.000(3) -0.009(3)
C46 0.027(2) 0.063(3) 0.043(3) 0.014(3) -0.011(2) -0.005(2)
C47 0.044(3) 0.040(3) 0.106(5) -0.025(3) 0.004(3) -0.002(3)
C48 0.145(6) 0.167(6) 0.133(6) 0.046(5) 0.000(5) -0.054(5)
C49 0.191(7) 0.169(7) 0.180(7) -0.004(6) -0.022(6) -0.064(6)
C50 0.047(3) 0.055(3) 0.064(4) 0.023(3) -0.002(3) -0.007(3)
C51 0.064(4) 0.076(4) 0.119(6) 0.012(4) -0.015(4) -0.015(4)
C52 0.080(5) 0.081(5) 0.117(6) 0.050(5) -0.029(4) -0.006(4)
C53 0.057(4) 0.074(4) 0.050(3) 0.020(3) -0.014(3) -0.001(3)
C54 0.180(9) 0.069(5) 0.083(5) 0.013(4) -0.050(6) 0.037(5)
C55 0.103(5) 0.069(4) 0.146(6) 0.029(4) -0.013(5) -0.008(4)
C56 0.060(3) 0.036(3) 0.081(4) 0.005(3) 0.009(4) -0.011(3)
C57 0.089(4) 0.161(6) 0.066(4) -0.017(4) -0.004(4) 0.035(4)
C58 0.102(5) 0.202(7) 0.102(5) -0.040(5) 0.022(5) 0.028(5)
C59 0.122(7) 0.130(7) 0.056(4) 0.011(4) 0.021(5) 0.048(6)
C60 0.092(4) 0.083(4) 0.041(3) 0.012(3) 0.016(3) 0.022(4)
C61 0.049(3) 0.040(3) 0.053(3) -0.008(2) -0.002(3) 0.008(2)
C62 0.075(4) 0.065(4) 0.051(3) -0.005(3) 0.014(3) 0.015(3)
C63 0.067(4) 0.067(4) 0.064(4) -0.001(3) 0.020(3) -0.008(3)
C64 0.071(4) 0.049(3) 0.066(4) 0.008(3) 0.028(3) -0.003(3)

loop_
_atom_type_symbol
_atom_type_description
_atom_type_scat_dispersion_real
_atom_type_scat_dispersion_imag
_atom_type_scat_source
C C 0.0033 0.0016 'International Tables Vol C Tables 4.2.6.8 and 6.1.1.4'
H H 0.0000 0.0000 'International Tables Vol C Tables 4.2.6.8 and 6.1.1.4'
N N 0.0061 0.0033 'International Tables Vol C Tables 4.2.6.8 and 6.1.1.4'
O O 0.0106 0.0060 'International Tables Vol C Tables 4.2.6.8 and 6.1.1.4'
Mg Mg 0.0486 0.0363 'International Tables Vol C Tables 4.2.6.8 and 6.1.1.4'
Ga Ga 0.2307 1.6083 'International Tables Vol C Tables 4.2.6.8 and 6.1.1.4'

loop_
_geom_angle_atom_site_label_1
_geom_angle_atom_site_label_2
_geom_angle_atom_site_label_3
_geom_angle
N2 Ga1 N1 84.56(15)
N2 Ga1 Mg1 129.64(11)
N1 Ga1 Mg1 144.34(11)
N4 Ga2 N3 84.09(15)
N4 Ga2 Mg1 136.83(11)
N3 Ga2 Mg1 139.08(12)
O1 Mg1 O2 83.12(14)
O1 Mg1 O3 83.66(13)
O2 Mg1 O3 166.63(14)
O1 Mg1 Ga1 116.91(10)
O2 Mg1 Ga1 92.71(10)
O3 Mg1 Ga1 91.51(9)
O1 Mg1 Ga2 115.75(11)
O2 Mg1 Ga2 94.25(9)
O3 Mg1 Ga2 93.26(9)
Ga1 Mg1 Ga2 127.32(6)
C56 O1 C53 108.6(4)
C56 O1 Mg1 123.8(3)
C53 O1 Mg1 127.6(3)
C57 O2 C60 107.7(4)
C57 O2 Mg1 122.7(4)
C60 O2 Mg1 123.1(3)
C64 O3 C61 108.7(4)
C64 O3 Mg1 123.8(3)
C61 O3 Mg1 121.3(3)
C1 N1 C3 118.1(3)
C1 N1 Ga1 110.1(3)
C3 N1 Ga1 128.8(3)
C2 N2 C15 121.8(3)
C2 N2 Ga1 111.5(3)
C15 N2 Ga1 126.6(3)
C27 N3 C29 118.6(3)
C27 N3 Ga2 111.4(3)
C29 N3 Ga2 129.9(3)
C28 N4 C41 117.8(3)
C28 N4 Ga2 111.5(3)
C41 N4 Ga2 128.5(3)
C2 C1 N1 117.9(4)
C1 C2 N2 115.9(4)
C8 C3 C4 120.3(4)
C8 C3 N1 120.4(4)
C4 C3 N1 119.3(4)
C5 C4 C3 119.1(4)
C5 C4 C9 119.6(4)
C3 C4 C9 121.1(4)
C6 C5 C4 120.7(5)
C5 C6 C7 120.2(4)
C6 C7 C8 121.4(5)
C7 C8 C3 118.3(5)
C7 C8 C12 120.7(4)
C3 C8 C12 120.9(4)
C11 C9 C10 110.1(5)
C11 C9 C4 113.8(4)
C10 C9 C4 110.8(4)
C8 C12 C13 112.8(4)
C8 C12 C14 109.3(5)
C13 C12 C14 109.4(5)
C16 C15 C20 120.1(4)
C16 C15 N2 120.2(4)
C20 C15 N2 119.6(4)
C15 C16 C17 119.0(4)
C15 C16 C21 121.3(4)
C17 C16 C21 119.6(4)
C18 C17 C16 120.8(5)
C17 C18 C19 120.3(5)
C18 C19 C20 121.6(5)
C19 C20 C15 117.9(4)
C19 C20 C24 120.8(4)
C15 C20 C24 121.3(4)
C16 C21 C23 112.9(4)
C16 C21 C22 110.1(4)
C23 C21 C22 109.2(4)
C20 C24 C26 114.6(5)
C20 C24 C25 110.4(4)
C26 C24 C25 108.1(4)
C28 C27 N3 116.3(4)
C27 C28 N4 116.7(4)
C30 C29 C34 120.4(4)
C30 C29 N3 120.4(4)
C34 C29 N3 119.2(4)
C31 C30 C29 119.0(5)
C31 C30 C35 119.6(5)
C29 C30 C35 121.5(4)
C32 C31 C30 121.3(5)
C31 C32 C33 119.6(5)
C34 C33 C32 121.3(5)
C33 C34 C29 118.2(5)
C33 C34 C38 120.7(5)
C29 C34 C38 121.0(4)
C30 C35 C36 111.6(4)
C30 C35 C37 111.9(4)
C36 C35 C37 109.0(4)
C39 C38 C34 114.3(5)
C39 C38 C40 110.4(5)
C34 C38 C40 112.0(4)
C46 C41 C42 120.6(4)
C46 C41 N4 119.7(4)
C42 C41 N4 119.7(4)
C43 C42 C41 117.1(5)
C43 C42 C47 122.1(5)
C41 C42 C47 120.8(4)
C44 C43 C42 122.8(6)
C43 C44 C45 119.7(5)
C44 C45 C46 121.4(5)
C45 C46 C41 118.4(5)
C45 C46 C50 121.0(5)
C41 C46 C50 120.5(4)
C48 C47 C49 107.7(7)
C48 C47 C42 113.9(5)
C49 C47 C42 113.4(7)
C51 C50 C46 112.9(5)
C51 C50 C52 112.5(5)
C46 C50 C52 109.4(5)
O1 C53 C54 105.8(5)
C55 C54 C53 107.5(6)
C54 C55 C56 108.8(6)
O1 C56 C55 106.7(5)
O2 C57 C58 103.7(7)
C59 C58 C57 106.6(7)
C58 C59 C60 104.1(6)
O2 C60 C59 106.3(5)
O3 C61 C62 106.3(4)
C63 C62 C61 105.2(4)
C62 C63 C64 102.7(4)
O3 C64 C63 105.7(4)

loop_
_geom_bond_atom_site_label_1
_geom_bond_atom_site_label_2
_geom_bond_distance
Ga1 N2 1.918(3)
Ga1 N1 1.921(3)
Ga1 Mg1 2.7174(15)
Ga2 N4 1.916(3)
Ga2 N3 1.923(3)
Ga2 Mg1 2.7269(14)
Mg1 O1 2.056(3)
Mg1 O2 2.135(3)
Mg1 O3 2.158(3)
O1 C56 1.445(5)
O1 C53 1.447(6)
O2 C57 1.387(8)
O2 C60 1.430(6)
O3 C64 1.434(6)
O3 C61 1.455(5)
N1 C1 1.391(6)
N1 C3 1.437(5)
N2 C2 1.385(5)
N2 C15 1.419(5)
N3 C27 1.391(6)
N3 C29 1.427(6)
N4 C28 1.390(5)
N4 C41 1.425(6)
C1 C2 1.328(6)
C3 C8 1.402(6)
C3 C4 1.405(6)
C4 C5 1.389(6)
C4 C9 1.524(7)
C5 C6 1.371(7)
C6 C7 1.373(7)
C7 C8 1.392(6)
C8 C12 1.520(7)
C9 C11 1.505(7)
C9 C10 1.508(7)
C12 C13 1.530(8)
C12 C14 1.533(8)
C15 C16 1.403(6)
C15 C20 1.415(6)
C16 C17 1.404(6)
C16 C21 1.511(7)
C17 C18 1.363(7)
C18 C19 1.375(7)
C19 C20 1.399(6)
C20 C24 1.508(7)
C21 C23 1.522(7)
C21 C22 1.535(8)
C24 C26 1.534(7)
C24 C25 1.549(8)
C27 C28 1.331(6)
C29 C30 1.409(7)
C29 C34 1.410(6)
C30 C31 1.388(7)
C30 C35 1.521(6)
C31 C32 1.373(7)
C32 C33 1.392(8)
C33 C34 1.392(7)
C34 C38 1.514(7)
C35 C36 1.530(7)
C35 C37 1.545(7)
C38 C39 1.508(7)
C38 C40 1.542(8)
C41 C46 1.403(7)
C41 C42 1.413(7)
C42 C43 1.396(7)
C42 C47 1.487(8)
C43 C44 1.352(8)
C44 C45 1.366(8)
C45 C46 1.392(7)
C46 C50 1.525(8)
C47 C48 1.465(11)
C47 C49 1.476(12)
C50 C51 1.509(8)
C50 C52 1.532(8)
C53 C54 1.499(8)
C54 C55 1.419(10)
C55 C56 1.447(9)
C57 C58 1.506(11)
C58 C59 1.342(10)
C59 C60 1.516(9)
C61 C62 1.496(7)
C62 C63 1.485(8)
C63 C64 1.504(8)
